data_7017578
loop_
_publ_author_name
'Caputo, Christopher B.'
'Geier, Stephen J.'
'Ouyang, Eva Y.'
'Kreitner, Christoph'
'Stephan, Douglas W.'

_publ_section_title
;
 Chloro- and phenoxy-phosphines in frustrated Lewis pair additions to
 alkynes.
;
_journal_issue 1
_journal_name_full 'Dalton transactions (Cambridge, England : 2003)'
_journal_page_first 237
_journal_page_last 242
_journal_paper_doi 10.1039/c1dt11196e
_journal_volume 41
_journal_year 2012
_chemical_formula_sum 'C30 H15 B Cl2 F15 P'
_chemical_formula_weight 773.10
_space_group_IT_number 14
_symmetry_cell_setting monoclinic
_symmetry_space_group_name_Hall '-P 2ybc'
_symmetry_space_group_name_H-M 'P 1 21/c 1'
_atom_sites_solution_hydrogens geom
_atom_sites_solution_primary direct
_atom_sites_solution_secondary difmap
_audit_creation_method SHELXL-97
_cell_angle_alpha 90.00
_cell_angle_beta 118.0770(10)
_cell_angle_gamma 90.00
_cell_formula_units_Z 4
_cell_length_a 13.4163(4)
_cell_length_b 18.3323(5)
_cell_length_c 14.0090(5)
_cell_measurement_reflns_used 6416
_cell_measurement_temperature 493(2)
_cell_measurement_theta_max 25.28
_cell_measurement_theta_min 2.77
_cell_volume 3040.05(17)
_computing_cell_refinement 'Bruker SMART'
_computing_data_collection 'Bruker SMART'
_computing_data_reduction 'Bruker SAINT'
_computing_molecular_graphics 'Bruker SHELXTL'
_computing_publication_material 'Bruker SHELXTL'
_computing_structure_refinement 'SHELXL-97 (Sheldrick, 2008)'
_computing_structure_solution 'SHELXS-97 (Sheldrick, 2008)'
_diffrn_ambient_temperature 493(2)
_diffrn_measured_fraction_theta_full 0.994
_diffrn_measured_fraction_theta_max 0.994
_diffrn_measurement_device_type 'CCD area detector'
_diffrn_measurement_method 'phi and omega scans'
_diffrn_radiation_monochromator graphite
_diffrn_radiation_source 'fine-focus sealed tube'
_diffrn_radiation_type MoK\a
_diffrn_radiation_wavelength 0.71073
_diffrn_reflns_av_R_equivalents 0.0342
_diffrn_reflns_av_sigmaI/netI 0.0476
_diffrn_reflns_limit_h_max 15
_diffrn_reflns_limit_h_min -17
_diffrn_reflns_limit_k_max 23
_diffrn_reflns_limit_k_min -22
_diffrn_reflns_limit_l_max 18
_diffrn_reflns_limit_l_min -17
_diffrn_reflns_number 25415
_diffrn_reflns_theta_full 27.49
_diffrn_reflns_theta_max 27.49
_diffrn_reflns_theta_min 1.99
_exptl_absorpt_coefficient_mu 0.382
_exptl_absorpt_correction_T_max 0.7456
_exptl_absorpt_correction_T_min 0.6317
_exptl_absorpt_correction_type multi-scan
_exptl_absorpt_process_details sadabs
_exptl_crystal_colour colourless
_exptl_crystal_density_diffrn 1.689
_exptl_crystal_density_method 'not measured'
_exptl_crystal_description plate
_exptl_crystal_F_000 1536
_exptl_crystal_size_max 0.10
_exptl_crystal_size_mid 0.10
_exptl_crystal_size_min 0.03
_refine_diff_density_max 0.371
_refine_diff_density_min -0.458
_refine_diff_density_rms 0.054
_refine_ls_extinction_method none
_refine_ls_goodness_of_fit_ref 1.001
_refine_ls_hydrogen_treatment constr
_refine_ls_matrix_type full
_refine_ls_number_parameters 442
_refine_ls_number_reflns 6934
_refine_ls_number_restraints 0
_refine_ls_restrained_S_all 1.001
_refine_ls_R_factor_all 0.0789
_refine_ls_R_factor_gt 0.0394
_refine_ls_shift/su_max 0.001
_refine_ls_shift/su_mean 0.000
_refine_ls_structure_factor_coef Fsqd
_refine_ls_weighting_details 'calc w=1/[\s^2^(Fo^2^)+(0.0333P)^2^+1.4073P] where P=(Fo^2^+2Fc^2^)/3'
_refine_ls_weighting_scheme calc
_refine_ls_wR_factor_gt 0.0772
_refine_ls_wR_factor_ref 0.0915
_reflns_number_gt 4546
_reflns_number_total 6934
_reflns_threshold_expression >2sigma(I)
_cod_data_source_file c1dt11196e.txt
_cod_data_source_block cbc006_0m
_cod_depositor_comments
;
The following automatic conversions were performed:

'_symmetry_cell_setting' value 'Monoclinic' changed to 'monoclinic'
according to /home/saulius/struct/CIF-dictionaries/cif_core.dic
dictionary named 'cif_core.dic' version 2.4.1 from 2010-06-29.

Automatic conversion script
Id: cif_fix_values 1715 2011-07-08 13:25:40Z adriana 
;
_cod_original_cell_volume 3040.05(16)
_cod_original_sg_symbol_H-M P2(1)/c
_cod_database_code 7017578

loop_
_symmetry_equiv_pos_as_xyz
'x, y, z'
'-x, y+1/2, -z+1/2'
'-x, -y, -z'
'x, -y-1/2, z-1/2'

loop_
_atom_site_label
_atom_site_type_symbol
_atom_site_fract_x
_atom_site_fract_y
_atom_site_fract_z
_atom_site_U_iso_or_equiv
_atom_site_adp_type
_atom_site_occupancy
_atom_site_symmetry_multiplicity
_atom_site_calc_flag
_atom_site_refinement_flags
Cl1 Cl 0.33903(6) 0.42713(3) 0.94493(5) 0.05028(18) Uani 1 1 d .
Cl2 Cl 0.07910(5) 0.41733(3) 0.78614(5) 0.04431(17) Uani 1 1 d .
P1 P 0.20915(5) 0.48571(3) 0.84216(5) 0.02678(13) Uani 1 1 d .
F1 F 0.45700(10) 0.52510(7) 1.20987(11) 0.0412(3) Uani 1 1 d .
F2 F 0.50712(11) 0.43597(7) 1.37440(11) 0.0481(4) Uani 1 1 d .
F3 F 0.38303(12) 0.43713(8) 1.48317(12) 0.0539(4) Uani 1 1 d .
F4 F 0.21460(12) 0.53681(8) 1.42714(12) 0.0550(4) Uani 1 1 d .
F5 F 0.16313(11) 0.62713(7) 1.26489(11) 0.0414(3) Uani 1 1 d .
F6 F 0.42375(12) 0.64802(7) 1.00756(12) 0.0496(4) Uani 1 1 d .
F7 F 0.59755(12) 0.73933(8) 1.07581(14) 0.0595(4) Uani 1 1 d .
F8 F 0.65169(11) 0.82633(7) 1.25008(13) 0.0516(4) Uani 1 1 d .
F9 F 0.52575(12) 0.82066(8) 1.35541(12) 0.0552(4) Uani 1 1 d .
F10 F 0.34789(12) 0.73107(7) 1.28675(11) 0.0473(4) Uani 1 1 d .
F11 F 0.21166(11) 0.79023(7) 1.04995(12) 0.0467(4) Uani 1 1 d .
F12 F 0.00633(12) 0.84602(7) 0.95501(12) 0.0565(4) Uani 1 1 d .
F13 F -0.17659(11) 0.76337(8) 0.91389(13) 0.0580(4) Uani 1 1 d .
F14 F -0.14892(10) 0.61837(8) 0.96493(12) 0.0488(4) Uani 1 1 d .
F15 F 0.05714(10) 0.56019(6) 1.06082(11) 0.0364(3) Uani 1 1 d .
B1 B 0.26827(19) 0.62832(12) 1.1098(2) 0.0254(5) Uani 1 1 d .
C1 C 0.30025(16) 0.57785(10) 1.22010(17) 0.0255(5) Uani 1 1 d .
C2 C 0.38960(17) 0.52873(11) 1.25814(18) 0.0298(5) Uani 1 1 d .
C3 C 0.41894(18) 0.48187(11) 1.34417(18) 0.0339(5) Uani 1 1 d .
C4 C 0.35868(19) 0.48334(12) 1.40016(18) 0.0362(5) Uani 1 1 d .
C5 C 0.27277(19) 0.53320(12) 1.37102(19) 0.0353(5) Uani 1 1 d .
C6 C 0.24688(17) 0.57884(11) 1.28409(18) 0.0304(5) Uani 1 1 d .
C7 C 0.37682(17) 0.68392(11) 1.14459(17) 0.0269(5) Uani 1 1 d .
C8 C 0.44481(18) 0.68956(11) 1.09534(19) 0.0324(5) Uani 1 1 d .
C9 C 0.53587(18) 0.73627(12) 1.1290(2) 0.0371(6) Uani 1 1 d .
C10 C 0.56363(18) 0.78014(11) 1.2168(2) 0.0360(6) Uani 1 1 d .
C11 C 0.49996(19) 0.77702(11) 1.26984(19) 0.0355(6) Uani 1 1 d .
C12 C 0.40964(18) 0.72981(11) 1.23314(19) 0.0330(5) Uani 1 1 d .
C13 C 0.14718(17) 0.67169(11) 1.06505(16) 0.0258(5) Uani 1 1 d .
C14 C 0.12637(18) 0.74458(11) 1.03502(17) 0.0298(5) Uani 1 1 d .
C15 C 0.0202(2) 0.77529(11) 0.98512(19) 0.0357(5) Uani 1 1 d .
C16 C -0.07276(19) 0.73375(13) 0.96261(19) 0.0370(6) Uani 1 1 d .
C17 C -0.05853(18) 0.66112(12) 0.99026(18) 0.0331(5) Uani 1 1 d .
C18 C 0.04921(18) 0.63293(11) 1.03957(18) 0.0281(5) Uani 1 1 d .
C19 C 0.25898(17) 0.56956(10) 1.01742(17) 0.0249(4) Uani 1 1 d .
H19A H 0.3163 0.5349 1.0439 0.030 Uiso 1 1 calc R
C20 C 0.18637(16) 0.56073(10) 0.91179(17) 0.0234(4) Uani 1 1 d .
C21 C 0.11540(18) 0.67814(11) 0.81178(18) 0.0306(5) Uani 1 1 d .
H21A H 0.1899 0.6940 0.8417 0.037 Uiso 1 1 calc R
C22 C 0.0287(2) 0.72293(12) 0.7410(2) 0.0393(6) Uani 1 1 d .
H22A H 0.0453 0.7686 0.7234 0.047 Uiso 1 1 calc R
C23 C -0.0818(2) 0.70015(13) 0.6968(2) 0.0420(6) Uani 1 1 d .
H23A H -0.1396 0.7303 0.6492 0.050 Uiso 1 1 calc R
C24 C -0.10657(19) 0.63274(13) 0.7231(2) 0.0399(6) Uani 1 1 d .
H24A H -0.1814 0.6176 0.6938 0.048 Uiso 1 1 calc R
C25 C -0.02084(18) 0.58718(12) 0.79305(18) 0.0325(5) Uani 1 1 d .
H25A H -0.0384 0.5415 0.8099 0.039 Uiso 1 1 calc R
C26 C 0.09122(17) 0.60940(10) 0.83818(17) 0.0245(4) Uani 1 1 d .
C27 C 0.23315(19) 0.50773(12) 0.72715(19) 0.0346(5) Uani 1 1 d .
C28 C 0.2701(2) 0.43822(13) 0.6905(2) 0.0457(6) Uani 1 1 d .
H28A H 0.2829 0.4495 0.6302 0.069 Uiso 1 1 calc R
H28B H 0.2119 0.4019 0.6693 0.069 Uiso 1 1 calc R
H28C H 0.3386 0.4199 0.7491 0.069 Uiso 1 1 calc R
C29 C 0.1234(2) 0.53625(15) 0.6332(2) 0.0494(7) Uani 1 1 d .
H29A H 0.1360 0.5477 0.5729 0.074 Uiso 1 1 calc R
H29B H 0.0995 0.5794 0.6557 0.074 Uiso 1 1 calc R
H29C H 0.0658 0.4996 0.6123 0.074 Uiso 1 1 calc R
C30 C 0.3266(2) 0.56582(13) 0.7671(2) 0.0491(7) Uani 1 1 d .
H30A H 0.3423 0.5790 0.7092 0.074 Uiso 1 1 calc R
H30B H 0.3937 0.5466 0.8264 0.074 Uiso 1 1 calc R
H30C H 0.3020 0.6082 0.7906 0.074 Uiso 1 1 calc R

loop_
_atom_site_aniso_label
_atom_site_aniso_U_11
_atom_site_aniso_U_22
_atom_site_aniso_U_33
_atom_site_aniso_U_23
_atom_site_aniso_U_13
_atom_site_aniso_U_12
Cl1 0.0550(4) 0.0437(3) 0.0383(4) -0.0022(3) 0.0105(3) 0.0238(3)
Cl2 0.0508(4) 0.0377(3) 0.0513(4) -0.0154(3) 0.0297(3) -0.0191(3)
P1 0.0276(3) 0.0250(3) 0.0265(3) -0.0030(2) 0.0117(3) -0.0005(2)
F1 0.0297(7) 0.0554(8) 0.0382(8) 0.0017(7) 0.0158(6) 0.0114(6)
F2 0.0399(8) 0.0423(8) 0.0449(9) 0.0045(7) 0.0057(7) 0.0143(6)
F3 0.0574(9) 0.0516(8) 0.0387(9) 0.0165(7) 0.0111(7) -0.0044(7)
F4 0.0552(9) 0.0783(10) 0.0431(9) 0.0125(8) 0.0328(8) 0.0036(8)
F5 0.0395(7) 0.0526(8) 0.0380(8) 0.0048(6) 0.0231(7) 0.0141(6)
F6 0.0536(9) 0.0570(9) 0.0549(10) -0.0253(8) 0.0395(8) -0.0226(7)
F7 0.0555(9) 0.0604(9) 0.0838(12) -0.0155(9) 0.0502(10) -0.0206(8)
F8 0.0306(7) 0.0387(7) 0.0692(11) -0.0015(7) 0.0100(7) -0.0122(6)
F9 0.0567(9) 0.0512(9) 0.0482(9) -0.0251(7) 0.0168(8) -0.0154(7)
F10 0.0540(9) 0.0517(8) 0.0463(9) -0.0211(7) 0.0320(8) -0.0133(7)
F11 0.0405(8) 0.0301(7) 0.0586(10) 0.0071(6) 0.0142(7) -0.0048(6)
F12 0.0568(9) 0.0309(7) 0.0569(10) 0.0084(7) 0.0061(8) 0.0106(7)
F13 0.0356(8) 0.0601(9) 0.0579(10) 0.0020(8) 0.0050(7) 0.0178(7)
F14 0.0270(7) 0.0605(9) 0.0524(9) 0.0028(7) 0.0134(7) -0.0054(6)
F15 0.0322(7) 0.0288(6) 0.0456(8) 0.0014(6) 0.0161(6) -0.0029(5)
B1 0.0249(12) 0.0269(12) 0.0263(13) -0.0007(10) 0.0136(11) 0.0002(9)
C1 0.0230(11) 0.0256(10) 0.0245(12) -0.0047(9) 0.0085(10) -0.0022(8)
C2 0.0237(11) 0.0343(12) 0.0287(12) -0.0055(10) 0.0102(10) -0.0005(9)
C3 0.0284(12) 0.0291(11) 0.0309(13) -0.0015(10) 0.0030(10) 0.0020(9)
C4 0.0372(13) 0.0347(12) 0.0269(13) 0.0058(10) 0.0069(11) -0.0060(10)
C5 0.0332(13) 0.0435(13) 0.0303(13) -0.0016(11) 0.0159(11) -0.0061(10)
C6 0.0255(11) 0.0328(11) 0.0312(13) -0.0029(10) 0.0120(10) 0.0008(9)
C7 0.0237(11) 0.0268(10) 0.0272(12) -0.0020(9) 0.0096(10) -0.0006(8)
C8 0.0318(12) 0.0303(11) 0.0348(13) -0.0066(10) 0.0154(11) -0.0025(9)
C9 0.0289(12) 0.0350(12) 0.0522(16) 0.0005(12) 0.0230(12) -0.0028(10)
C10 0.0232(11) 0.0265(11) 0.0468(15) 0.0001(11) 0.0069(11) -0.0035(9)
C11 0.0346(13) 0.0295(11) 0.0321(14) -0.0095(10) 0.0072(11) -0.0031(10)
C12 0.0316(12) 0.0335(12) 0.0336(13) -0.0043(10) 0.0151(11) -0.0009(10)
C13 0.0291(11) 0.0264(10) 0.0217(11) -0.0045(9) 0.0117(10) 0.0001(9)
C14 0.0317(12) 0.0293(11) 0.0261(12) -0.0034(9) 0.0118(10) -0.0022(9)
C15 0.0427(14) 0.0257(11) 0.0293(13) 0.0012(10) 0.0092(11) 0.0076(10)
C16 0.0309(12) 0.0455(14) 0.0258(12) -0.0012(11) 0.0060(10) 0.0117(11)
C17 0.0265(12) 0.0432(13) 0.0289(13) -0.0032(11) 0.0123(10) -0.0022(10)
C18 0.0318(12) 0.0267(11) 0.0265(12) -0.0004(9) 0.0142(10) 0.0015(9)
C19 0.0227(10) 0.0231(10) 0.0302(12) 0.0010(9) 0.0136(10) 0.0000(8)
C20 0.0216(10) 0.0225(10) 0.0274(12) -0.0013(9) 0.0127(9) -0.0030(8)
C21 0.0322(12) 0.0296(11) 0.0322(13) -0.0015(10) 0.0171(11) -0.0032(9)
C22 0.0519(15) 0.0287(11) 0.0401(15) 0.0054(11) 0.0241(13) 0.0037(11)
C23 0.0419(15) 0.0416(13) 0.0346(14) 0.0061(12) 0.0113(12) 0.0112(11)
C24 0.0263(12) 0.0449(14) 0.0393(15) -0.0030(12) 0.0079(11) -0.0004(10)
C25 0.0315(12) 0.0322(11) 0.0339(13) -0.0004(10) 0.0155(11) -0.0034(9)
C26 0.0284(11) 0.0257(10) 0.0211(11) -0.0024(9) 0.0132(9) 0.0004(8)
C27 0.0386(13) 0.0373(12) 0.0357(13) -0.0060(11) 0.0241(11) -0.0031(10)
C28 0.0550(16) 0.0448(14) 0.0509(17) -0.0154(13) 0.0361(14) -0.0060(12)
C29 0.0592(17) 0.0600(16) 0.0296(14) 0.0055(13) 0.0213(13) 0.0082(13)
C30 0.0584(17) 0.0411(13) 0.070(2) -0.0135(13) 0.0487(16) -0.0139(12)

loop_
_atom_type_symbol
_atom_type_description
_atom_type_scat_dispersion_real
_atom_type_scat_dispersion_imag
_atom_type_scat_source
C C 0.0033 0.0016 'International Tables Vol C Tables 4.2.6.8 and 6.1.1.4'
H H 0.0000 0.0000 'International Tables Vol C Tables 4.2.6.8 and 6.1.1.4'
B B 0.0013 0.0007 'International Tables Vol C Tables 4.2.6.8 and 6.1.1.4'
F F 0.0171 0.0103 'International Tables Vol C Tables 4.2.6.8 and 6.1.1.4'
P P 0.1023 0.0942 'International Tables Vol C Tables 4.2.6.8 and 6.1.1.4'
Cl Cl 0.1484 0.1585 'International Tables Vol C Tables 4.2.6.8 and 6.1.1.4'

loop_
_geom_angle_atom_site_label_1
_geom_angle_atom_site_label_2
_geom_angle_atom_site_label_3
_geom_angle
C20 P1 C27 117.08(10)
C20 P1 Cl1 109.77(7)
C27 P1 Cl1 107.53(8)
C20 P1 Cl2 110.86(7)
C27 P1 Cl2 106.09(8)
Cl1 P1 Cl2 104.75(4)
C19 B1 C13 108.78(17)
C19 B1 C7 111.52(16)
C13 B1 C7 112.92(16)
C19 B1 C1 104.85(16)
C13 B1 C1 113.36(17)
C7 B1 C1 105.13(16)
C6 C1 C2 112.05(19)
C6 C1 B1 127.15(18)
C2 C1 B1 120.80(18)
F1 C2 C3 114.88(18)
F1 C2 C1 119.72(19)
C3 C2 C1 125.4(2)
F2 C3 C4 120.1(2)
F2 C3 C2 120.8(2)
C4 C3 C2 119.2(2)
F3 C4 C3 120.9(2)
F3 C4 C5 120.2(2)
C3 C4 C5 118.9(2)
F4 C5 C4 119.7(2)
F4 C5 C6 120.8(2)
C4 C5 C6 119.5(2)
F5 C6 C5 114.34(19)
F5 C6 C1 120.86(19)
C5 C6 C1 124.8(2)
C8 C7 C12 113.23(19)
C8 C7 B1 126.56(19)
C12 C7 B1 120.18(19)
F6 C8 C9 115.5(2)
F6 C8 C7 120.33(19)
C9 C8 C7 124.1(2)
F7 C9 C10 119.6(2)
F7 C9 C8 120.7(2)
C10 C9 C8 119.7(2)
F8 C10 C9 120.4(2)
F8 C10 C11 120.5(2)
C9 C10 C11 119.2(2)
F9 C11 C10 119.6(2)
F9 C11 C12 121.3(2)
C10 C11 C12 119.1(2)
F10 C12 C11 116.3(2)
F10 C12 C7 119.09(19)
C11 C12 C7 124.6(2)
C18 C13 C14 112.61(19)
C18 C13 B1 119.83(17)
C14 C13 B1 127.01(19)
F11 C14 C15 115.04(18)
F11 C14 C13 120.91(19)
C15 C14 C13 124.0(2)
F12 C15 C16 119.2(2)
F12 C15 C14 120.6(2)
C16 C15 C14 120.2(2)
F13 C16 C15 120.5(2)
F13 C16 C17 120.5(2)
C15 C16 C17 119.0(2)
F14 C17 C16 120.1(2)
F14 C17 C18 121.2(2)
C16 C17 C18 118.6(2)
F15 C18 C17 115.71(18)
F15 C18 C13 118.68(18)
C17 C18 C13 125.6(2)
C20 C19 B1 133.85(18)
C19 C20 C26 128.79(18)
C19 C20 P1 118.04(15)
C26 C20 P1 112.95(14)
C22 C21 C26 120.2(2)
C23 C22 C21 120.4(2)
C22 C23 C24 119.9(2)
C23 C24 C25 120.4(2)
C24 C25 C26 120.4(2)
C25 C26 C21 118.77(19)
C25 C26 C20 121.80(18)
C21 C26 C20 119.41(18)
C29 C27 C30 111.5(2)
C29 C27 C28 109.0(2)
C30 C27 C28 111.07(18)
C29 C27 P1 109.55(16)
C30 C27 P1 106.48(16)
C28 C27 P1 109.19(16)

loop_
_geom_bond_atom_site_label_1
_geom_bond_atom_site_label_2
_geom_bond_distance
Cl1 P1 1.9750(8)
Cl2 P1 1.9856(8)
P1 C20 1.794(2)
P1 C27 1.831(2)
F1 C2 1.362(2)
F2 C3 1.347(2)
F3 C4 1.349(3)
F4 C5 1.345(3)
F5 C6 1.354(2)
F6 C8 1.358(2)
F7 C9 1.351(3)
F8 C10 1.346(2)
F9 C11 1.344(2)
F10 C12 1.355(2)
F11 C14 1.352(2)
F12 C15 1.349(2)
F13 C16 1.344(2)
F14 C17 1.344(2)
F15 C18 1.359(2)
B1 C19 1.642(3)
B1 C13 1.645(3)
B1 C7 1.652(3)
B1 C1 1.675(3)
C1 C6 1.386(3)
C1 C2 1.390(3)
C2 C3 1.378(3)
C3 C4 1.366(3)
C4 C5 1.374(3)
C5 C6 1.380(3)
C7 C8 1.383(3)
C7 C12 1.388(3)
C8 C9 1.380(3)
C9 C10 1.366(3)
C10 C11 1.372(3)
C11 C12 1.377(3)
C13 C18 1.385(3)
C13 C14 1.389(3)
C14 C15 1.377(3)
C15 C16 1.366(3)
C16 C17 1.375(3)
C17 C18 1.376(3)
C19 C20 1.345(3)
C20 C26 1.500(3)
C21 C22 1.388(3)
C21 C26 1.394(3)
C22 C23 1.374(3)
C23 C24 1.375(3)
C24 C25 1.385(3)
C25 C26 1.390(3)
C27 C29 1.533(3)
C27 C30 1.535(3)
C27 C28 1.541(3)
